data_1561645
loop_
_publ_author_name
'Ma, Ning'
'Guo, Wei-Ying'
'Song, Hui-Hua'
'Yu, Hai-Tao'

_publ_section_title
;
 Diverse Cd(II) compounds based on N-benzoyl-L-glutamic acid and N-donor
 ligands: Structures and photoluminescent properties
;
_journal_name_full 'Journal of Solid State Chemistry'
_journal_page_first 381
_journal_page_last 389
_journal_paper_doi 10.1016/j.jssc.2015.11.010
_journal_volume 233
_journal_year 2016
_chemical_absolute_configuration syn
_chemical_formula_moiety 'C32 H29 Cd N5 O6, 3(H2 O)'
_chemical_formula_sum 'C32 H35 Cd N5 O9'
_chemical_formula_weight 746.05
_space_group_IT_number 19
_space_group_name_Hall 'P 2ac 2ab'
_space_group_name_H-M_alt 'P 21 21 21'
_symmetry_cell_setting orthorhombic
_symmetry_space_group_name_Hall 'P 2ac 2ab'
_symmetry_space_group_name_H-M 'P 21 21 21'
_atom_sites_solution_hydrogens geom
_atom_sites_solution_primary direct
_atom_sites_solution_secondary difmap
_audit_creation_method SHELXL-97
_cell_angle_alpha 90.00
_cell_angle_beta 90.00
_cell_angle_gamma 90.00
_cell_formula_units_Z 4
_cell_length_a 9.1277(2)
_cell_length_b 14.1531(3)
_cell_length_c 24.0109(4)
_cell_measurement_reflns_used 5780
_cell_measurement_temperature 99.95(18)
_cell_measurement_theta_max 28.9180
_cell_measurement_theta_min 3.3370
_cell_volume 3101.85(11)
_computing_cell_refinement 'CrysAlisPro, Agilent'
_computing_data_collection 'CrysAlisPro, Agilent'
_computing_data_reduction 'CrysAlisPro, Agilent'
_computing_molecular_graphics 'CrysAlisPro, Agilent'
_computing_publication_material 'CrysAlisPro, Agilent'
_computing_structure_refinement 'SHELXL-97 (Sheldrick, 1997)'
_computing_structure_solution 'SHELXS-97 (Sheldrick, 1990)'
_diffrn_ambient_temperature 99.95(18)
_diffrn_detector_area_resol_mean 16.0793
_diffrn_measured_fraction_theta_full 0.988
_diffrn_measured_fraction_theta_max 0.988
_diffrn_measurement_device_type 'SuperNova, Dual, Cu at zero, Eos'
_diffrn_measurement_method '\w scans'
_diffrn_radiation_monochromator mirror
_diffrn_radiation_source 'SuperNova (Mo) X-ray Source'
_diffrn_radiation_type 'Mo K\a'
_diffrn_radiation_wavelength 0.7107
_diffrn_reflns_av_R_equivalents 0.0336
_diffrn_reflns_av_sigmaI/netI 0.0634
_diffrn_reflns_limit_h_max 11
_diffrn_reflns_limit_h_min -7
_diffrn_reflns_limit_k_max 18
_diffrn_reflns_limit_k_min -16
_diffrn_reflns_limit_l_max 30
_diffrn_reflns_limit_l_min -28
_diffrn_reflns_number 11628
_diffrn_reflns_theta_full 27.00
_diffrn_reflns_theta_max 27.00
_diffrn_reflns_theta_min 3.00
_diffrn_standards_decay_% none
_diffrn_standards_interval_count 1
_diffrn_standards_interval_time 5
_diffrn_standards_number 12091
_exptl_absorpt_coefficient_mu 0.768
_exptl_absorpt_correction_T_max 0.9848
_exptl_absorpt_correction_T_min 0.8805
_exptl_absorpt_correction_type multi-scan
_exptl_absorpt_process_details sadabs
_exptl_crystal_colour 'clear light colourless'
_exptl_crystal_density_diffrn 1.591
_exptl_crystal_density_method 'not measured'
_exptl_crystal_description plate
_exptl_crystal_F_000 1516
_exptl_crystal_size_max 0.17
_exptl_crystal_size_mid 0.07
_exptl_crystal_size_min 0.02
_refine_diff_density_max 0.548
_refine_diff_density_min -0.446
_refine_diff_density_rms 0.087
_refine_ls_abs_structure_details 'Flack H D (1983), Acta Cryst. A39, 876-881'
_refine_ls_abs_structure_Flack -0.054(19)
_refine_ls_extinction_method none
_refine_ls_goodness_of_fit_ref 1.053
_refine_ls_hydrogen_treatment mixed
_refine_ls_matrix_type full
_refine_ls_number_parameters 415
_refine_ls_number_reflns 6423
_refine_ls_number_restraints 0
_refine_ls_restrained_S_all 1.053
_refine_ls_R_factor_all 0.0427
_refine_ls_R_factor_gt 0.0364
_refine_ls_shift/su_max 0.002
_refine_ls_shift/su_mean 0.000
_refine_ls_structure_factor_coef Fsqd
_refine_ls_weighting_details 'calc w=1/[\s^2^(Fo^2^)+(0.0222P)^2^+0.5168P] where P=(Fo^2^+2Fc^2^)/3'
_refine_ls_weighting_scheme calc
_refine_ls_wR_factor_gt 0.0680
_refine_ls_wR_factor_ref 0.0714
_reflns_number_gt 5874
_reflns_number_total 6423
_reflns_threshold_expression >2sigma(I)
_cod_data_source_file JSSC-2016-233-381.cif
_cod_data_source_block exp_133
_cod_original_cell_volume 3101.84(11)
_cod_original_sg_symbol_Hall P2ac2ab
_cod_original_sg_symbol_H-M P212121
_cod_database_code 1561645

loop_
_symmetry_equiv_pos_as_xyz
'x, y, z'
'-x+1/2, -y, z+1/2'
'x+1/2, -y+1/2, -z'
'-x, y+1/2, -z+1/2'

loop_
_atom_site_label
_atom_site_type_symbol
_atom_site_fract_x
_atom_site_fract_y
_atom_site_fract_z
_atom_site_U_iso_or_equiv
_atom_site_adp_type
_atom_site_occupancy
_atom_site_symmetry_multiplicity
_atom_site_calc_flag
_atom_site_refinement_flags
_atom_site_disorder_assembly
_atom_site_disorder_group
C1 C 0.3089(4) 0.4062(2) 0.24183(14) 0.0181(9) Uani 1 1 d . . .
H1 H 0.2676 0.3708 0.2704 0.022 Uiso 1 1 calc R . .
C2 C 0.2999(5) 0.3747(3) 0.18688(14) 0.0213(9) Uani 1 1 d . . .
H2 H 0.2477 0.3200 0.1786 0.026 Uiso 1 1 calc R . .
C3 C 0.3684(5) 0.4245(3) 0.14474(15) 0.0221(9) Uani 1 1 d . . .
H3 H 0.3647 0.4019 0.1084 0.026 Uiso 1 1 calc R . .
C4 C 0.4423(5) 0.5077(3) 0.15606(15) 0.0206(9) Uani 1 1 d . . .
H4 H 0.4899 0.5404 0.1278 0.025 Uiso 1 1 calc R . .
C5 C 0.4444(4) 0.5417(3) 0.21053(15) 0.0174(9) Uani 1 1 d . . .
H5 H 0.4895 0.5992 0.2181 0.021 Uiso 1 1 calc R . .
C6 C 0.3800(4) 0.4911(3) 0.25366(15) 0.0132(8) Uani 1 1 d . . .
C7 C 0.3794(4) 0.5351(2) 0.31074(15) 0.0132(8) Uani 1 1 d . . .
C8 C 0.3482(4) 0.5172(2) 0.41121(13) 0.0114(6) Uani 1 1 d . . .
H8 H 0.2829 0.5719 0.4081 0.014 Uiso 1 1 calc R . .
C9 C 0.4951(4) 0.5510(3) 0.43669(14) 0.0114(6) Uani 1 1 d . . .
C10 C 0.2738(4) 0.4434(2) 0.44862(13) 0.0130(7) Uani 1 1 d . . .
H10A H 0.3449 0.3952 0.4584 0.016 Uiso 1 1 calc R . .
H10B H 0.1958 0.4131 0.4278 0.016 Uiso 1 1 calc R . .
C11 C 0.2097(4) 0.4856(2) 0.50240(13) 0.0123(7) Uani 1 1 d . . .
H11A H 0.1940 0.4355 0.5293 0.015 Uiso 1 1 calc R . .
H11B H 0.2792 0.5299 0.5182 0.015 Uiso 1 1 calc R . .
C12 C 0.0649(4) 0.5363(2) 0.49142(14) 0.0108(8) Uani 1 1 d . . .
C13 C -0.0240(4) 0.6656(2) 0.36254(15) 0.0138(8) Uani 1 1 d . . .
H13 H 0.0409 0.6791 0.3913 0.017 Uiso 1 1 calc R . .
C14 C 0.0248(5) 0.6756(3) 0.30828(15) 0.0157(8) Uani 1 1 d . . .
H14 H 0.1214 0.6926 0.3011 0.019 Uiso 1 1 calc R . .
C15 C -0.0723(4) 0.6597(2) 0.26449(14) 0.0127(8) Uani 1 1 d . . .
C16 C -0.2137(5) 0.6335(2) 0.27832(14) 0.0159(8) Uani 1 1 d . . .
H16 H -0.2825 0.6233 0.2504 0.019 Uiso 1 1 calc R . .
C17 C -0.2534(4) 0.6223(2) 0.33387(13) 0.0169(8) Uani 1 1 d . . .
H17 H -0.3485 0.6034 0.3422 0.020 Uiso 1 1 calc R . .
C18 C -0.0251(4) 0.6675(2) 0.20513(14) 0.0134(8) Uani 1 1 d . . .
C19 C 0.1204(5) 0.6549(3) 0.18972(15) 0.0182(9) Uani 1 1 d . . .
H19 H 0.1918 0.6432 0.2165 0.022 Uiso 1 1 calc R . .
C20 C 0.1573(5) 0.6601(3) 0.13367(15) 0.0194(9) Uani 1 1 d . . .
H20 H 0.2540 0.6523 0.1223 0.023 Uiso 1 1 calc R . .
C21 C 0.0488(5) 0.6771(3) 0.09529(15) 0.0174(9) Uani 1 1 d . . .
H21 H 0.0703 0.6798 0.0575 0.021 Uiso 1 1 calc R . .
C22 C -0.0930(4) 0.6900(3) 0.11414(15) 0.0191(9) Uani 1 1 d . . .
H22A H -0.1657 0.7019 0.0879 0.023 Uiso 1 1 calc R . .
C23 C -0.1845(4) 0.6664(2) 0.59461(14) 0.0136(8) Uani 1 1 d . . .
H23 H -0.1131 0.7046 0.5786 0.016 Uiso 1 1 calc R . .
C24 C -0.2004(4) 0.6670(2) 0.65210(14) 0.0148(8) Uani 1 1 d . . .
H24 H -0.1400 0.7044 0.6741 0.018 Uiso 1 1 calc R . .
C25 C -0.3084(4) 0.6107(3) 0.67642(12) 0.0117(7) Uani 1 1 d . . .
C26 C -0.3983(4) 0.5582(3) 0.64157(16) 0.0173(9) Uani 1 1 d . . .
H26 H -0.4743 0.5221 0.6561 0.021 Uiso 1 1 calc R . .
C27 C -0.3729(5) 0.5605(3) 0.58498(15) 0.0183(9) Uani 1 1 d . . .
H27 H -0.4322 0.5236 0.5622 0.022 Uiso 1 1 calc R . .
C28 C -0.3260(4) 0.6078(3) 0.73835(13) 0.0114(7) Uani 1 1 d . . .
C29 C -0.2136(5) 0.6332(2) 0.77412(14) 0.0158(8) Uani 1 1 d . . .
H29 H -0.1249 0.6546 0.7599 0.019 Uiso 1 1 calc R . .
C30 C -0.2339(4) 0.6266(2) 0.83111(13) 0.0172(8) Uani 1 1 d . . .
H30 H -0.1586 0.6420 0.8556 0.021 Uiso 1 1 calc R . .
C31 C -0.3683(4) 0.5968(3) 0.85070(14) 0.0178(9) Uani 1 1 d . . .
H31 H -0.3862 0.5924 0.8887 0.021 Uiso 1 1 calc R . .
C32 C -0.4751(5) 0.5736(3) 0.81269(15) 0.0183(9) Uani 1 1 d . . .
H32 H -0.5652 0.5534 0.8263 0.022 Uiso 1 1 calc R . .
Cd1 Cd -0.22160(3) 0.611434(16) 0.467402(9) 0.01010(7) Uani 1 1 d . . .
N1 N -0.1592(3) 0.63776(19) 0.37577(11) 0.0120(7) Uani 1 1 d . . .
N2 N -0.1315(4) 0.6864(2) 0.16767(12) 0.0158(7) Uani 1 1 d . . .
N3 N -0.2688(3) 0.6122(2) 0.56096(10) 0.0140(6) Uani 1 1 d . . .
N4 N -0.4580(4) 0.5783(2) 0.75682(13) 0.0179(8) Uani 1 1 d . . .
N5 N 0.3695(4) 0.4779(2) 0.35562(12) 0.0132(7) Uani 1 1 d . . .
H22 H 0.3758 0.4177 0.3514 0.016 Uiso 1 1 calc R . .
O1 O 0.0584(3) 0.62601(17) 0.49150(10) 0.0142(6) Uani 1 1 d . . .
O2 O -0.0483(3) 0.48661(17) 0.48124(10) 0.0139(6) Uani 1 1 d . . .
O3 O 0.3828(3) 0.62202(18) 0.31566(10) 0.0187(6) Uani 1 1 d . . .
O4 O 0.5060(3) 0.63550(16) 0.45356(10) 0.0162(6) Uani 1 1 d . . .
O5 O 0.6010(3) 0.49459(17) 0.43876(10) 0.0144(6) Uani 1 1 d . . .
O6 O -0.1998(3) 0.77624(15) 0.47447(9) 0.0150(6) Uani 1 1 d . . .
H6A H -0.2942 0.8013 0.4795 0.022 Uiso 1 1 d R . .
H6B H -0.1161 0.7984 0.4940 0.022 Uiso 1 1 d R . .
O7 O 0.4208(3) 0.18621(16) 0.46624(11) 0.0193(6) Uani 1 1 d . . .
H7A H 0.4992 0.2175 0.4783 0.029 Uiso 1 1 d R . .
H7B H 0.4443 0.1239 0.4807 0.029 Uiso 1 1 d R . .
O8 O 0.6542(2) 0.30727(12) 0.47159(8) 0.0226(6) Uani 1 1 d . . .
H8A H 0.6412 0.3742 0.4659 0.034 Uiso 1 1 d R . .
H8B H 0.7573 0.2996 0.4785 0.034 Uiso 1 1 d R . .
O9 O 0.4134(2) 0.26556(12) 0.35127(8) 0.0211(6) Uani 1 1 d R . .
H9A H 0.4225 0.2389 0.3848 0.032 Uiso 1 1 d R . .
H9B H 0.3418 0.2384 0.3346 0.032 Uiso 1 1 d R . .

loop_
_atom_site_aniso_label
_atom_site_aniso_U_11
_atom_site_aniso_U_22
_atom_site_aniso_U_33
_atom_site_aniso_U_23
_atom_site_aniso_U_13
_atom_site_aniso_U_12
C1 0.024(2) 0.0165(19) 0.0140(16) 0.0054(15) 0.0022(16) 0.0040(18)
C2 0.027(3) 0.0197(19) 0.0170(17) -0.0039(16) -0.0032(18) 0.005(2)
C3 0.028(2) 0.027(2) 0.0112(17) -0.0030(17) -0.0024(18) 0.009(2)
C4 0.023(2) 0.027(2) 0.0125(19) 0.0043(17) 0.0019(18) 0.007(2)
C5 0.012(2) 0.0190(19) 0.021(2) 0.0044(17) -0.0060(18) 0.0006(18)
C6 0.008(2) 0.0175(18) 0.0139(18) -0.0002(16) -0.0046(15) 0.0063(17)
C7 0.007(2) 0.0176(19) 0.0146(18) -0.0027(15) -0.0021(16) 0.0012(16)
C8 0.0118(15) 0.0135(12) 0.0088(12) 0.0014(10) 0.0032(11) 0.0007(12)
C9 0.0118(15) 0.0135(12) 0.0088(12) 0.0014(10) 0.0032(11) 0.0007(12)
C10 0.0096(18) 0.0106(15) 0.0187(16) -0.0025(13) 0.0003(17) -0.0001(17)
C11 0.012(2) 0.0154(16) 0.0098(15) 0.0041(13) 0.0013(16) 0.0031(18)
C12 0.014(2) 0.0159(18) 0.0023(15) 0.0001(14) 0.0022(15) 0.0013(17)
C13 0.019(2) 0.0088(17) 0.0141(18) -0.0024(15) -0.0045(16) -0.0055(17)
C14 0.017(2) 0.0150(18) 0.0154(18) 0.0020(16) 0.0014(17) -0.0002(18)
C15 0.016(2) 0.0100(16) 0.0118(17) -0.0005(15) -0.0032(16) 0.0013(17)
C16 0.013(2) 0.0203(19) 0.0139(16) 0.0042(14) -0.0011(17) 0.002(2)
C17 0.016(2) 0.0181(17) 0.0165(16) 0.0026(15) 0.0002(15) -0.0018(18)
C18 0.016(2) 0.0112(17) 0.0127(18) -0.0009(15) -0.0004(16) 0.0006(17)
C19 0.020(2) 0.0160(18) 0.0188(19) 0.0025(16) -0.0022(18) 0.0001(18)
C20 0.019(2) 0.0193(19) 0.0195(19) 0.0021(17) 0.0060(18) 0.0040(19)
C21 0.026(2) 0.0150(19) 0.0114(18) -0.0007(16) 0.0007(17) -0.0017(19)
C22 0.019(2) 0.022(2) 0.0164(19) 0.0022(17) -0.0021(17) 0.0019(19)
C23 0.011(2) 0.0135(17) 0.0164(17) 0.0018(15) 0.0009(15) -0.0014(16)
C24 0.020(2) 0.0123(16) 0.0118(16) -0.0032(14) 0.0008(17) 0.0016(18)
C25 0.014(2) 0.0116(15) 0.0091(14) 0.0005(15) 0.0024(13) 0.0061(19)
C26 0.015(2) 0.0175(19) 0.019(2) 0.0018(17) 0.0026(17) -0.0048(18)
C27 0.022(2) 0.0179(19) 0.0153(19) 0.0017(16) -0.0045(18) -0.0096(19)
C28 0.0136(19) 0.0109(15) 0.0098(15) -0.0007(15) 0.0022(14) 0.0014(18)
C29 0.016(2) 0.0131(17) 0.0185(17) 0.0029(14) 0.0048(18) -0.0009(19)
C30 0.019(2) 0.0185(18) 0.0141(16) 0.0036(14) -0.0052(16) -0.0015(19)
C31 0.024(2) 0.017(2) 0.0120(16) 0.0018(16) 0.0035(16) 0.0067(19)
C32 0.020(2) 0.0197(19) 0.0146(19) 0.0058(17) 0.0053(17) -0.0037(19)
Cd1 0.01132(12) 0.01065(10) 0.00834(10) -0.00023(11) 0.00049(11) 0.00020(12)
N1 0.0147(17) 0.0109(15) 0.0103(14) 0.0019(12) -0.0007(14) -0.0019(13)
N2 0.0202(19) 0.0191(16) 0.0080(14) 0.0012(13) 0.0000(14) 0.0041(16)
N3 0.0168(16) 0.0142(13) 0.0109(12) 0.0009(12) 0.0020(13) 0.0020(18)
N4 0.020(2) 0.0184(16) 0.0150(16) 0.0034(14) 0.0026(15) -0.0002(16)
N5 0.0168(18) 0.0106(14) 0.0121(15) -0.0037(12) -0.0043(14) 0.0016(14)
O1 0.0116(14) 0.0126(13) 0.0186(12) 0.0015(11) 0.0002(11) 0.0023(12)
O2 0.0127(14) 0.0148(12) 0.0143(14) -0.0009(11) -0.0021(11) 0.0017(12)
O3 0.0218(16) 0.0155(14) 0.0189(13) -0.0006(12) -0.0004(11) 0.0004(14)
O4 0.0171(15) 0.0150(13) 0.0166(14) -0.0060(10) -0.0002(11) -0.0025(11)
O5 0.0123(15) 0.0137(13) 0.0172(13) -0.0011(11) -0.0006(11) -0.0006(12)
O6 0.0136(14) 0.0138(11) 0.0176(12) -0.0017(10) -0.0019(12) -0.0010(11)
O7 0.0189(14) 0.0175(12) 0.0216(13) 0.0043(13) -0.0057(14) -0.0010(12)
O8 0.0210(15) 0.0186(13) 0.0282(14) 0.0037(13) 0.0030(15) -0.0031(12)
O9 0.0236(17) 0.0205(14) 0.0191(14) 0.0003(12) -0.0039(13) -0.0041(14)

loop_
_atom_type_symbol
_atom_type_description
_atom_type_scat_dispersion_real
_atom_type_scat_dispersion_imag
_atom_type_scat_source
C C 0.0033 0.0016 'International Tables Vol C Tables 4.2.6.8 and 6.1.1.4'
H H 0.0000 0.0000 'International Tables Vol C Tables 4.2.6.8 and 6.1.1.4'
Cd Cd -0.8075 1.2024 'International Tables Vol C Tables 4.2.6.8 and 6.1.1.4'
N N 0.0061 0.0033 'International Tables Vol C Tables 4.2.6.8 and 6.1.1.4'
O O 0.0106 0.0060 'International Tables Vol C Tables 4.2.6.8 and 6.1.1.4'

loop_
_geom_angle_atom_site_label_1
_geom_angle_atom_site_label_2
_geom_angle_atom_site_label_3
_geom_angle
_geom_angle_site_symmetry_1
_geom_angle_site_symmetry_3
C6 C1 C2 119.7(3) . .
C6 C1 H1 120.1 . .
C2 C1 H1 120.1 . .
C3 C2 C1 120.1(4) . .
C3 C2 H2 119.9 . .
C1 C2 H2 119.9 . .
C2 C3 C4 120.7(4) . .
C2 C3 H3 119.6 . .
C4 C3 H3 119.6 . .
C3 C4 C5 119.0(4) . .
C3 C4 H4 120.5 . .
C5 C4 H4 120.5 . .
C6 C5 C4 121.1(4) . .
C6 C5 H5 119.5 . .
C4 C5 H5 119.5 . .
C5 C6 C1 119.3(3) . .
C5 C6 C7 117.8(3) . .
C1 C6 C7 122.7(3) . .
O3 C7 N5 121.5(3) . .
O3 C7 C6 119.9(3) . .
N5 C7 C6 118.6(3) . .
N5 C8 C10 109.6(3) . .
N5 C8 C9 111.3(3) . .
C10 C8 C9 111.2(3) . .
N5 C8 H8 108.2 . .
C10 C8 H8 108.2 . .
C9 C8 H8 108.2 . .
O5 C9 O4 121.8(4) . .
O5 C9 C8 119.1(3) . .
O4 C9 C8 119.1(3) . .
C8 C10 C11 113.3(3) . .
C8 C10 H10A 108.9 . .
C11 C10 H10A 108.9 . .
C8 C10 H10B 108.9 . .
C11 C10 H10B 108.9 . .
H10A C10 H10B 107.7 . .
C12 C11 C10 111.5(3) . .
C12 C11 H11A 109.3 . .
C10 C11 H11A 109.3 . .
C12 C11 H11B 109.3 . .
C10 C11 H11B 109.3 . .
H11A C11 H11B 108.0 . .
O1 C12 O2 121.0(4) . .
O1 C12 C11 120.6(3) . .
O2 C12 C11 118.4(3) . .
N1 C13 C14 123.5(3) . .
N1 C13 H13 118.2 . .
C14 C13 H13 118.2 . .
C13 C14 C15 119.3(4) . .
C13 C14 H14 120.4 . .
C15 C14 H14 120.4 . .
C16 C15 C14 117.1(3) . .
C16 C15 C18 121.2(3) . .
C14 C15 C18 121.7(4) . .
C15 C16 C17 120.2(4) . .
C15 C16 H16 119.9 . .
C17 C16 H16 119.9 . .
N1 C17 C16 122.3(4) . .
N1 C17 H17 118.9 . .
C16 C17 H17 118.9 . .
N2 C18 C19 122.4(3) . .
N2 C18 C15 116.3(3) . .
C19 C18 C15 121.3(3) . .
C20 C19 C18 118.9(4) . .
C20 C19 H19 120.6 . .
C18 C19 H19 120.6 . .
C21 C20 C19 119.0(4) . .
C21 C20 H20 120.5 . .
C19 C20 H20 120.5 . .
C20 C21 C22 118.6(4) . .
C20 C21 H21 120.7 . .
C22 C21 H21 120.7 . .
N2 C22 C21 123.8(4) . .
N2 C22 H22A 118.1 . .
C21 C22 H22A 118.1 . .
N3 C23 C24 122.5(3) . .
N3 C23 H23 118.7 . .
C24 C23 H23 118.7 . .
C23 C24 C25 119.1(3) . .
C23 C24 H24 120.4 . .
C25 C24 H24 120.4 . .
C26 C25 C24 118.1(3) . .
C26 C25 C28 121.4(3) . .
C24 C25 C28 120.5(3) . .
C27 C26 C25 118.9(4) . .
C27 C26 H26 120.6 . .
C25 C26 H26 120.6 . .
N3 C27 C26 124.0(4) . .
N3 C27 H27 118.0 . .
C26 C27 H27 118.0 . .
N4 C28 C29 122.5(3) . .
N4 C28 C25 115.5(3) . .
C29 C28 C25 122.0(3) . .
C30 C29 C28 119.8(4) . .
C30 C29 H29 120.1 . .
C28 C29 H29 120.1 . .
C31 C30 C29 118.4(4) . .
C31 C30 H30 120.8 . .
C29 C30 H30 120.8 . .
C32 C31 C30 118.5(3) . .
C32 C31 H31 120.7 . .
C30 C31 H31 120.7 . .
N4 C32 C31 124.4(4) . .
N4 C32 H32 117.8 . .
C31 C32 H32 117.8 . .
N3 Cd1 N1 169.74(10) . .
N3 Cd1 O6 86.56(9) . .
N1 Cd1 O6 83.53(9) . .
N3 Cd1 O2 89.53(9) . .
N1 Cd1 O2 95.08(9) . .
O6 Cd1 O2 131.85(9) . .
N3 Cd1 O5 99.02(10) . 1_455
N1 Cd1 O5 90.26(9) . 1_455
O6 Cd1 O5 139.30(9) . 1_455
O2 Cd1 O5 88.68(9) . 1_455
N3 Cd1 O4 86.74(10) . 1_455
N1 Cd1 O4 95.49(10) . 1_455
O6 Cd1 O4 87.66(8) . 1_455
O2 Cd1 O4 140.02(8) . 1_455
O5 Cd1 O4 52.85(8) 1_455 1_455
N3 Cd1 O1 88.09(10) . .
N1 Cd1 O1 87.54(10) . .
O6 Cd1 O1 79.84(8) . .
O2 Cd1 O1 52.06(8) . .
O5 Cd1 O1 140.22(8) 1_455 .
O4 Cd1 O1 166.74(7) 1_455 .
C13 N1 C17 117.6(3) . .
C13 N1 Cd1 120.3(2) . .
C17 N1 Cd1 122.1(2) . .
C22 N2 C18 117.4(3) . .
C27 N3 C23 117.3(3) . .
C27 N3 Cd1 123.9(2) . .
C23 N3 Cd1 118.8(2) . .
C28 N4 C32 116.4(3) . .
C7 N5 C8 120.7(3) . .
C7 N5 H22 119.7 . .
C8 N5 H22 119.7 . .
C12 O1 Cd1 88.1(2) . .
C12 O2 Cd1 98.9(2) . .
C9 O4 Cd1 89.5(2) . 1_655
C9 O5 Cd1 95.3(2) . 1_655
Cd1 O6 H6A 107.9 . .
Cd1 O6 H6B 115.6 . .
H6A O6 H6B 123.3 . .
H7A O7 H7B 99.1 . .
H8A O8 H8B 104.8 . .
H9A O9 H9B 107.6 . .

loop_
_geom_bond_atom_site_label_1
_geom_bond_atom_site_label_2
_geom_bond_distance
_geom_bond_site_symmetry_2
C1 C6 1.395(5) .
C1 C2 1.396(5) .
C1 H1 0.9300 .
C2 C3 1.383(5) .
C2 H2 0.9300 .
C3 C4 1.384(6) .
C3 H3 0.9300 .
C4 C5 1.394(5) .
C4 H4 0.9300 .
C5 C6 1.389(5) .
C5 H5 0.9300 .
C6 C7 1.506(5) .
C7 O3 1.236(4) .
C7 N5 1.351(4) .
C8 N5 1.459(4) .
C8 C10 1.535(5) .
C8 C9 1.549(5) .
C8 H8 0.9800 .
C9 O5 1.255(4) .
C9 O4 1.267(4) .
C10 C11 1.539(4) .
C10 H10A 0.9700 .
C10 H10B 0.9700 .
C11 C12 1.527(5) .
C11 H11A 0.9700 .
C11 H11B 0.9700 .
C12 O1 1.271(4) .
C12 O2 1.274(4) .
C13 N1 1.333(5) .
C13 C14 1.384(5) .
C13 H13 0.9300 .
C14 C15 1.393(5) .
C14 H14 0.9300 .
C15 C16 1.384(5) .
C15 C18 1.493(5) .
C16 C17 1.391(4) .
C16 H16 0.9300 .
C17 N1 1.341(4) .
C17 H17 0.9300 .
C18 N2 1.350(5) .
C18 C19 1.390(5) .
C19 C20 1.389(5) .
C19 H19 0.9300 .
C20 C21 1.374(5) .
C20 H20 0.9300 .
C21 C22 1.383(5) .
C21 H21 0.9300 .
C22 N2 1.334(4) .
C22 H22A 0.9300 .
C23 N3 1.354(4) .
C23 C24 1.388(4) .
C23 H23 0.9300 .
C24 C25 1.396(5) .
C24 H24 0.9300 .
C25 C26 1.387(5) .
C25 C28 1.496(4) .
C26 C27 1.379(5) .
C26 H26 0.9300 .
C27 N3 1.331(5) .
C27 H27 0.9300 .
C28 N4 1.350(5) .
C28 C29 1.385(5) .
C29 C30 1.384(4) .
C29 H29 0.9300 .
C30 C31 1.380(5) .
C30 H30 0.9300 .
C31 C32 1.376(5) .
C31 H31 0.9300 .
C32 N4 1.352(4) .
C32 H32 0.9300 .
Cd1 N3 2.288(2) .
Cd1 N1 2.303(3) .
Cd1 O6 2.347(2) .
Cd1 O2 2.394(2) .
Cd1 O5 2.414(3) 1_455
Cd1 O4 2.532(3) 1_455
Cd1 O1 2.629(3) .
N5 H22 0.8600 .
O4 Cd1 2.532(3) 1_655
O5 Cd1 2.414(2) 1_655
O6 H6A 0.9393 .
O6 H6B 0.9501 .
O7 H7A 0.8893 .
O7 H7B 0.9723 .
O8 H8A 0.9642 .
O8 H8B 0.9615 .
O9 H9A 0.8930 .
O9 H9B 0.8575 .

loop_
_geom_hbond_atom_site_label_D
_geom_hbond_atom_site_label_H
_geom_hbond_atom_site_label_A
_geom_hbond_distance_DH
_geom_hbond_distance_HA
_geom_hbond_distance_DA
_geom_hbond_angle_DHA
_geom_hbond_site_symmetry_A
O9 H9B N2 0.86 2.06 2.843(4) 152.2 4_545
O8 H8B O7 0.96 2.01 2.857(3) 146.1 3_556
O7 H7B O2 0.97 1.81 2.766(3) 166.3 3_556
O6 H6B O4 0.95 1.92 2.842(3) 161.7 3_466
O6 H6A O1 0.94 1.83 2.730(3) 159.2 3_466
O9 H9A O7 0.89 2.09 2.981(3) 172.9 .
O8 H8A O5 0.96 1.86 2.808(3) 166.8 .
O7 H7A O8 0.89 1.91 2.736(3) 154.1 .
N5 H22 O9 0.86 2.18 3.033(3) 171.5 .

loop_
_geom_torsion_atom_site_label_1
_geom_torsion_atom_site_label_2
_geom_torsion_atom_site_label_3
_geom_torsion_atom_site_label_4
_geom_torsion
_geom_torsion_site_symmetry_1
_geom_torsion_site_symmetry_2
_geom_torsion_site_symmetry_3
_geom_torsion_site_symmetry_4
C6 C1 C2 C3 3.7(6) . . . .
C1 C2 C3 C4 -2.2(6) . . . .
C2 C3 C4 C5 -1.3(6) . . . .
C3 C4 C5 C6 3.3(6) . . . .
C4 C5 C6 C1 -1.7(6) . . . .
C4 C5 C6 C7 -176.6(4) . . . .
C2 C1 C6 C5 -1.7(6) . . . .
C2 C1 C6 C7 172.9(3) . . . .
C5 C6 C7 O3 26.6(5) . . . .
C1 C6 C7 O3 -148.1(4) . . . .
C5 C6 C7 N5 -155.8(4) . . . .
C1 C6 C7 N5 29.5(5) . . . .
N5 C8 C9 O5 -53.4(4) . . . .
C10 C8 C9 O5 69.1(4) . . . .
N5 C8 C9 O4 124.8(3) . . . .
C10 C8 C9 O4 -112.6(4) . . . .
N5 C8 C10 C11 -164.5(3) . . . .
C9 C8 C10 C11 72.0(4) . . . .
C8 C10 C11 C12 77.7(4) . . . .
C10 C11 C12 O1 -105.9(4) . . . .
C10 C11 C12 O2 72.8(4) . . . .
N1 C13 C14 C15 2.7(6) . . . .
C13 C14 C15 C16 -0.7(5) . . . .
C13 C14 C15 C18 -178.8(3) . . . .
C14 C15 C16 C17 -1.1(5) . . . .
C18 C15 C16 C17 176.9(3) . . . .
C15 C16 C17 N1 1.2(5) . . . .
C16 C15 C18 N2 26.2(5) . . . .
C14 C15 C18 N2 -155.8(3) . . . .
C16 C15 C18 C19 -153.1(4) . . . .
C14 C15 C18 C19 24.9(5) . . . .
N2 C18 C19 C20 -1.2(6) . . . .
C15 C18 C19 C20 178.0(3) . . . .
C18 C19 C20 C21 -0.3(6) . . . .
C19 C20 C21 C22 1.1(6) . . . .
C20 C21 C22 N2 -0.5(6) . . . .
N3 C23 C24 C25 -0.7(5) . . . .
C23 C24 C25 C26 -1.8(5) . . . .
C23 C24 C25 C28 178.4(3) . . . .
C24 C25 C26 C27 3.0(5) . . . .
C28 C25 C26 C27 -177.3(3) . . . .
C25 C26 C27 N3 -1.8(6) . . . .
C26 C25 C28 N4 -20.8(5) . . . .
C24 C25 C28 N4 159.0(3) . . . .
C26 C25 C28 C29 158.7(4) . . . .
C24 C25 C28 C29 -21.5(5) . . . .
N4 C28 C29 C30 1.5(6) . . . .
C25 C28 C29 C30 -178.0(3) . . . .
C28 C29 C30 C31 -1.6(5) . . . .
C29 C30 C31 C32 1.0(5) . . . .
C30 C31 C32 N4 -0.2(6) . . . .
C14 C13 N1 C17 -2.6(5) . . . .
C14 C13 N1 Cd1 174.7(3) . . . .
C16 C17 N1 C13 0.6(5) . . . .
C16 C17 N1 Cd1 -176.6(3) . . . .
N3 Cd1 N1 C13 54.5(8) . . . .
O6 Cd1 N1 C13 69.7(3) . . . .
O2 Cd1 N1 C13 -62.0(3) . . . .
O5 Cd1 N1 C13 -150.7(3) 1_455 . . .
O4 Cd1 N1 C13 156.7(2) 1_455 . . .
O1 Cd1 N1 C13 -10.4(3) . . . .
N3 Cd1 N1 C17 -128.3(6) . . . .
O6 Cd1 N1 C17 -113.1(3) . . . .
O2 Cd1 N1 C17 115.3(3) . . . .
O5 Cd1 N1 C17 26.5(3) 1_455 . . .
O4 Cd1 N1 C17 -26.1(3) 1_455 . . .
O1 Cd1 N1 C17 166.8(3) . . . .
C21 C22 N2 C18 -1.0(6) . . . .
C19 C18 N2 C22 1.9(5) . . . .
C15 C18 N2 C22 -177.4(3) . . . .
C26 C27 N3 C23 -0.7(6) . . . .
C26 C27 N3 Cd1 177.6(3) . . . .
C24 C23 N3 C27 2.0(5) . . . .
C24 C23 N3 Cd1 -176.4(3) . . . .
N1 Cd1 N3 C27 152.4(6) . . . .
O6 Cd1 N3 C27 137.3(3) . . . .
O2 Cd1 N3 C27 -90.7(3) . . . .
O5 Cd1 N3 C27 -2.1(3) 1_455 . . .
O4 Cd1 N3 C27 49.5(3) 1_455 . . .
O1 Cd1 N3 C27 -142.7(3) . . . .
N1 Cd1 N3 C23 -29.3(8) . . . .
O6 Cd1 N3 C23 -44.4(3) . . . .
O2 Cd1 N3 C23 87.6(3) . . . .
O5 Cd1 N3 C23 176.2(2) 1_455 . . .
O4 Cd1 N3 C23 -132.2(3) 1_455 . . .
O1 Cd1 N3 C23 35.5(3) . . . .
C29 C28 N4 C32 -0.7(5) . . . .
C25 C28 N4 C32 178.9(3) . . . .
C31 C32 N4 C28 0.0(6) . . . .
O3 C7 N5 C8 6.0(6) . . . .
C6 C7 N5 C8 -171.5(3) . . . .
C10 C8 N5 C7 154.7(3) . . . .
C9 C8 N5 C7 -81.8(4) . . . .
O2 C12 O1 Cd1 0.2(3) . . . .
C11 C12 O1 Cd1 178.9(3) . . . .
N3 Cd1 O1 C12 90.8(2) . . . .
N1 Cd1 O1 C12 -98.5(2) . . . .
O6 Cd1 O1 C12 177.7(2) . . . .
O2 Cd1 O1 C12 -0.09(19) . . . .
O5 Cd1 O1 C12 -11.0(3) 1_455 . . .
O4 Cd1 O1 C12 157.9(3) 1_455 . . .
O1 C12 O2 Cd1 -0.2(4) . . . .
C11 C12 O2 Cd1 -178.9(2) . . . .
N3 Cd1 O2 C12 -87.9(2) . . . .
N1 Cd1 O2 C12 83.0(2) . . . .
O6 Cd1 O2 C12 -2.9(2) . . . .
O5 Cd1 O2 C12 173.1(2) 1_455 . . .
O4 Cd1 O2 C12 -172.22(18) 1_455 . . .
O1 Cd1 O2 C12 0.09(19) . . . .
O5 C9 O4 Cd1 6.9(3) . . . 1_655
C8 C9 O4 Cd1 -171.3(3) . . . 1_655
O4 C9 O5 Cd1 -7.2(4) . . . 1_655
C8 C9 O5 Cd1 170.9(3) . . . 1_655
